data_2208043
loop_
_publ_author_name
'Xiao-Ru Zhang'
'Ji-Long Jia'
'Xue-Mei Li'
'Shu-Sheng Zhang'

_publ_section_title
;Diaquabis[<i>N</i>-(2-pyridylmethyl)benzamide-\k^2^<i>N</i>,<i>O</i>]cadmium(II)
 dinitrate
;
_journal_coeditor_code DN6283
_journal_issue 2
_journal_name_full 'Acta Crystallographica Section E'
_journal_page_first m185
_journal_page_last m187
_journal_paper_doi 10.1107/S1600536805042704
_journal_volume 62
_journal_year 2006
_chemical_formula_iupac '[Cd (C13 H12 N2 O)2 (H2 O)2] (N O3)2'
_chemical_formula_moiety 'C26 H26 Cd N4 O4 +, 2N O3 -'
_chemical_formula_sum 'C26 H26 Cd N6 O10'
_chemical_formula_weight 694.94
_chemical_name_systematic
;
Diaquabis[N-(2-pyridylmethyl)benzamide-k^2^N,O]cadmium(II) dinitrate
;
_space_group_IT_number 15
_symmetry_cell_setting monoclinic
_symmetry_space_group_name_Hall '-C 2yc'
_symmetry_space_group_name_H-M 'C 1 2/c 1'
_atom_sites_solution_hydrogens geom
_atom_sites_solution_primary direct
_atom_sites_solution_secondary difmap
_audit_creation_method SHELXL-97
_cell_angle_alpha 90.00
_cell_angle_beta 105.5470(10)
_cell_angle_gamma 90.00
_cell_formula_units_Z 4
_cell_length_a 15.7144(10)
_cell_length_b 9.1003(6)
_cell_length_c 21.2585(13)
_cell_measurement_reflns_used 2586
_cell_measurement_temperature 293(2)
_cell_measurement_theta_max 22.8
_cell_measurement_theta_min 2.6
_cell_volume 2928.9(3)
_computing_cell_refinement 'SAINT (Siemens, 1996)'
_computing_data_collection 'SMART (Siemens, 1996)'
_computing_data_reduction SAINT
_computing_molecular_graphics
;
ORTEPIII (Burnett & Johnson, 1996), ORTEP-3 for Windows (Farrugia,
1997) and
PLATON (Spek, 2003)
;
_computing_publication_material 'SHELXTL and PARST (Nardelli, 1995)'
_computing_structure_refinement SHELXTL
_computing_structure_solution 'SHELXTL (Sheldrick, 1997)'
_diffrn_ambient_temperature 293(2)
_diffrn_detector_area_resol_mean 8.33
_diffrn_measured_fraction_theta_full 0.998
_diffrn_measured_fraction_theta_max 0.998
_diffrn_measurement_device_type 'Siemens SMART 1000 CCD area-detector'
_diffrn_measurement_method \w
_diffrn_radiation_monochromator graphite
_diffrn_radiation_source 'fine-focus sealed tube'
_diffrn_radiation_type MoK\a
_diffrn_radiation_wavelength 0.71073
_diffrn_reflns_av_R_equivalents 0.0269
_diffrn_reflns_av_sigmaI/netI 0.0319
_diffrn_reflns_limit_h_max 19
_diffrn_reflns_limit_h_min -18
_diffrn_reflns_limit_k_max 9
_diffrn_reflns_limit_k_min -11
_diffrn_reflns_limit_l_max 25
_diffrn_reflns_limit_l_min -26
_diffrn_reflns_number 7992
_diffrn_reflns_theta_full 26.02
_diffrn_reflns_theta_max 26.02
_diffrn_reflns_theta_min 1.99
_diffrn_standards_decay_% 0.1
_diffrn_standards_interval_count 0
_diffrn_standards_interval_time 0
_diffrn_standards_number 0
_exptl_absorpt_coefficient_mu 0.811
_exptl_absorpt_correction_T_max 0.9683
_exptl_absorpt_correction_T_min 0.7814
_exptl_absorpt_correction_type multi-scan
_exptl_absorpt_process_details '(SADABS; Sheldrick, 1996)'
_exptl_crystal_colour colorless
_exptl_crystal_density_diffrn 1.576
_exptl_crystal_density_method 'not measured'
_exptl_crystal_description needle
_exptl_crystal_F_000 1408
_exptl_crystal_size_max 0.32
_exptl_crystal_size_mid 0.06
_exptl_crystal_size_min 0.04
_refine_diff_density_max 0.599
_refine_diff_density_min -0.237
_refine_ls_extinction_method none
_refine_ls_goodness_of_fit_ref 1.021
_refine_ls_hydrogen_treatment mixed
_refine_ls_matrix_type full
_refine_ls_number_parameters 202
_refine_ls_number_reflns 2886
_refine_ls_number_restraints 2
_refine_ls_restrained_S_all 1.021
_refine_ls_R_factor_all 0.0400
_refine_ls_R_factor_gt 0.0338
_refine_ls_shift/su_max 0.001
_refine_ls_shift/su_mean 0.000
_refine_ls_structure_factor_coef Fsqd
_refine_ls_weighting_details 'calc w=1/[\s^2^(Fo^2^)+(0.0446P)^2^+1.1414P] where P=(Fo^2^+2Fc^2^)/3'
_refine_ls_weighting_scheme calc
_refine_ls_wR_factor_gt 0.0797
_refine_ls_wR_factor_ref 0.0828
_reflns_number_gt 2549
_reflns_number_total 2886
_reflns_threshold_expression I>2\s(I)
_cod_data_source_file dn6283.cif
_cod_data_source_block I
_cod_depositor_comments
;
The following automatic conversions were performed:
'_symmetry_cell_setting' value 'Monoclinic' changed to 'monoclinic'
according to '/home/saulius/struct/CIF-dictionaries/cif_core.dic'
dictionary named 'cif_core.dic' version 2.4.1 from 2010-06-29.

Automatic conversion script
Id: cif_fix_enum 1527 2010-12-29 10:47:43Z saulius 

The following automatic conversions were performed:

'_symmetry_cell_setting' value 'Monoclinic' changed to 'monoclinic'
according to /home/saulius/struct/CIF-dictionaries/cif_core.dic
dictionary named 'cif_core.dic' version 2.4.1 from 2010-06-29.

Automatic conversion script
Id: cif_fix_values 1715 2011-07-08 13:25:40Z adriana 
;
_cod_original_sg_symbol_H-M 'C 2/c'
_cod_database_code 2208043
_cod_database_fobs_code 2208043

loop_
_symmetry_equiv_pos_as_xyz
'x, y, z'
'-x, y, -z+1/2'
'x+1/2, y+1/2, z'
'-x+1/2, y+1/2, -z+1/2'
'-x, -y, -z'
'x, -y, z-1/2'
'-x+1/2, -y+1/2, -z'
'x+1/2, -y+1/2, z-1/2'

loop_
_atom_site_label
_atom_site_fract_x
_atom_site_fract_y
_atom_site_fract_z
_atom_site_U_iso_or_equiv
_atom_site_adp_type
_atom_site_calc_flag
_atom_site_refinement_flags
_atom_site_occupancy
_atom_site_type_symbol
Cd1 0.0000 0.44820(3) 0.2500 0.04188(12) Uani d S 1 Cd
O1W 0.0000 0.7029(4) 0.2500 0.0751(10) Uani d SD 1 O
H1WA -0.015(5) 0.760(7) 0.218(2) 0.090 Uiso d PD 0.50 H
O2W 0.0000 0.1966(4) 0.2500 0.0803(10) Uani d SD 1 O
H2WA -0.034(5) 0.139(8) 0.224(3) 0.096 Uiso d PD 0.50 H
O1 0.01851(13) 0.4803(3) 0.14806(10) 0.0543(5) Uani d . 1 O
O2 0.45684(18) 0.4363(3) 0.16263(16) 0.0942(10) Uani d . 1 O
O3 0.3291(2) 0.3569(5) 0.1128(2) 0.1504(18) Uani d . 1 O
O4 0.34212(19) 0.5698(3) 0.14924(17) 0.0910(9) Uani d . 1 O
N1 0.15983(17) 0.4427(3) 0.14912(13) 0.0606(7) Uani d . 1 N
H1 0.2031 0.4703 0.1343 0.073 Uiso calc R 1 H
N2 0.15183(15) 0.4429(3) 0.29642(12) 0.0477(6) Uani d . 1 N
C1 -0.0049(2) 0.6904(4) 0.05061(15) 0.0584(8) Uani d . 1 C
H1A -0.0474 0.6812 0.0735 0.070 Uiso calc R 1 H
C2 -0.0188(2) 0.7865(4) -0.00131(17) 0.0739(10) Uani d . 1 C
H2 -0.0702 0.8425 -0.0129 0.089 Uiso calc R 1 H
C3 0.0432(3) 0.7997(4) -0.03612(16) 0.0735(10) Uani d . 1 C
H3 0.0334 0.8633 -0.0716 0.088 Uiso calc R 1 H
C4 0.1191(2) 0.7192(4) -0.01831(15) 0.0662(9) Uani d . 1 C
H4 0.1614 0.7294 -0.0414 0.079 Uiso calc R 1 H
C5 0.1339(2) 0.6234(4) 0.03330(15) 0.0588(8) Uani d . 1 C
H5 0.1856 0.5684 0.0447 0.071 Uiso calc R 1 H
C6 0.07124(19) 0.6081(3) 0.06891(13) 0.0472(7) Uani d . 1 C
C7 0.08239(19) 0.5058(4) 0.12534(14) 0.0468(7) Uani d . 1 C
C8 0.1761(2) 0.3282(4) 0.19932(15) 0.0639(9) Uani d . 1 C
H8A 0.2183 0.2584 0.1908 0.077 Uiso calc R 1 H
H8B 0.1214 0.2759 0.1965 0.077 Uiso calc R 1 H
C9 0.21091(19) 0.3876(4) 0.26734(15) 0.0518(7) Uani d . 1 C
C10 0.3004(2) 0.3853(4) 0.29902(18) 0.0679(10) Uani d . 1 C
H10 0.3403 0.3464 0.2781 0.081 Uiso calc R 1 H
C11 0.3302(2) 0.4403(4) 0.3612(2) 0.0736(11) Uani d . 1 C
H11 0.3900 0.4389 0.3828 0.088 Uiso calc R 1 H
C12 0.2703(2) 0.4970(4) 0.39072(18) 0.0668(9) Uani d . 1 C
H12 0.2885 0.5353 0.4328 0.080 Uiso calc R 1 H
C13 0.1823(2) 0.4964(4) 0.35677(16) 0.0560(8) Uani d . 1 C
H13 0.1418 0.5354 0.3771 0.067 Uiso calc R 1 H
N3 0.3756(2) 0.4528(4) 0.14121(16) 0.0660(8) Uani d . 1 N

loop_
_atom_site_aniso_label
_atom_site_aniso_U_11
_atom_site_aniso_U_22
_atom_site_aniso_U_33
_atom_site_aniso_U_12
_atom_site_aniso_U_13
_atom_site_aniso_U_23
Cd1 0.03339(17) 0.04555(19) 0.04646(18) 0.000 0.01028(12) 0.000
O1W 0.099(3) 0.048(2) 0.068(2) 0.000 0.003(2) 0.000
O2W 0.105(3) 0.043(2) 0.091(3) 0.000 0.021(2) 0.000
O1 0.0425(11) 0.0734(15) 0.0499(12) 0.0027(10) 0.0177(9) 0.0044(10)
O2 0.0537(16) 0.116(3) 0.112(2) 0.0166(14) 0.0205(15) 0.0398(18)
O3 0.092(2) 0.116(3) 0.263(5) -0.037(2) 0.082(3) -0.090(3)
O4 0.0713(18) 0.076(2) 0.131(3) 0.0118(14) 0.0356(17) -0.0024(17)
N1 0.0485(15) 0.080(2) 0.0609(16) 0.0120(13) 0.0272(13) 0.0109(14)
N2 0.0386(13) 0.0523(15) 0.0530(14) 0.0047(11) 0.0139(11) 0.0057(12)
C1 0.0482(17) 0.069(2) 0.0591(18) -0.0029(15) 0.0161(14) 0.0030(16)
C2 0.062(2) 0.082(3) 0.072(2) 0.0066(19) 0.0093(18) 0.020(2)
C3 0.083(3) 0.081(3) 0.0552(19) -0.007(2) 0.0164(18) 0.0124(19)
C4 0.074(2) 0.080(3) 0.0505(18) -0.011(2) 0.0267(17) -0.0018(18)
C5 0.0579(19) 0.070(2) 0.0527(17) -0.0013(17) 0.0224(15) -0.0032(17)
C6 0.0489(16) 0.0533(17) 0.0393(14) -0.0055(14) 0.0113(12) -0.0079(13)
C7 0.0423(16) 0.0546(17) 0.0442(15) -0.0015(13) 0.0131(13) -0.0110(13)
C8 0.063(2) 0.062(2) 0.072(2) 0.0231(17) 0.0285(17) 0.0047(18)
C9 0.0468(17) 0.0492(17) 0.0615(18) 0.0119(14) 0.0181(14) 0.0134(15)
C10 0.0426(17) 0.076(2) 0.089(3) 0.0203(16) 0.0246(17) 0.021(2)
C11 0.0400(18) 0.087(3) 0.086(3) 0.0063(17) 0.0027(17) 0.027(2)
C12 0.0466(19) 0.078(2) 0.068(2) -0.0068(17) 0.0009(17) 0.0090(19)
C13 0.0426(16) 0.067(2) 0.0586(19) -0.0014(15) 0.0143(14) -0.0002(16)
N3 0.0581(18) 0.062(2) 0.086(2) -0.0027(15) 0.0325(16) 0.0111(17)

loop_
_atom_type_symbol
_atom_type_description
_atom_type_scat_dispersion_real
_atom_type_scat_dispersion_imag
_atom_type_scat_source
C C 0.0033 0.0016 'International Tables Vol C Tables 4.2.6.8 and 6.1.1.4'
H H 0.0000 0.0000 'International Tables Vol C Tables 4.2.6.8 and 6.1.1.4'
N N 0.0061 0.0033 'International Tables Vol C Tables 4.2.6.8 and 6.1.1.4'
O O 0.0106 0.0060 'International Tables Vol C Tables 4.2.6.8 and 6.1.1.4'
Cd Cd -0.8075 1.2024 'International Tables Vol C Tables 4.2.6.8 and 6.1.1.4'

loop_
_geom_angle_atom_site_label_1
_geom_angle_atom_site_label_2
_geom_angle_atom_site_label_3
_geom_angle_site_symmetry_1
_geom_angle_site_symmetry_3
_geom_angle
O1 Cd1 O1 2 . 165.29(12)
O1 Cd1 O2W 2 . 97.35(6)
O1 Cd1 O2W . . 97.35(6)
O1 Cd1 O1W 2 . 82.65(6)
O1 Cd1 O1W . . 82.65(6)
O2W Cd1 O1W . . 180.0000(10)
O1 Cd1 N2 2 2 91.62(8)
O1 Cd1 N2 . 2 88.69(8)
O2W Cd1 N2 . 2 88.80(6)
O1W Cd1 N2 . 2 91.20(6)
O1 Cd1 N2 2 . 88.69(8)
O1 Cd1 N2 . . 91.62(8)
O2W Cd1 N2 . . 88.80(6)
O1W Cd1 N2 . . 91.20(6)
N2 Cd1 N2 2 . 177.61(12)
Cd1 O1W H1WA . . 128(5)
Cd1 O2W H2WA . . 129(6)
C7 O1 Cd1 . . 135.45(19)
C7 N1 C8 . . 123.5(3)
C7 N1 H1 . . 118.2
C8 N1 H1 . . 118.2
C13 N2 C9 . . 117.7(3)
C13 N2 Cd1 . . 117.57(19)
C9 N2 Cd1 . . 124.7(2)
C6 C1 C2 . . 120.7(3)
C6 C1 H1A . . 119.7
C2 C1 H1A . . 119.7
C3 C2 C1 . . 120.2(3)
C3 C2 H2 . . 119.9
C1 C2 H2 . . 119.9
C4 C3 C2 . . 119.7(3)
C4 C3 H3 . . 120.1
C2 C3 H3 . . 120.1
C3 C4 C5 . . 120.7(3)
C3 C4 H4 . . 119.6
C5 C4 H4 . . 119.6
C4 C5 C6 . . 120.2(3)
C4 C5 H5 . . 119.9
C6 C5 H5 . . 119.9
C1 C6 C5 . . 118.5(3)
C1 C6 C7 . . 118.2(3)
C5 C6 C7 . . 123.3(3)
O1 C7 N1 . . 121.8(3)
O1 C7 C6 . . 119.6(3)
N1 C7 C6 . . 118.5(3)
N1 C8 C9 . . 113.2(3)
N1 C8 H8A . . 108.9
C9 C8 H8A . . 108.9
N1 C8 H8B . . 108.9
C9 C8 H8B . . 108.9
H8A C8 H8B . . 107.8
N2 C9 C10 . . 121.2(3)
N2 C9 C8 . . 117.3(3)
C10 C9 C8 . . 121.5(3)
C11 C10 C9 . . 120.1(3)
C11 C10 H10 . . 120.0
C9 C10 H10 . . 120.0
C12 C11 C10 . . 118.8(3)
C12 C11 H11 . . 120.6
C10 C11 H11 . . 120.6
C11 C12 C13 . . 118.5(4)
C11 C12 H12 . . 120.8
C13 C12 H12 . . 120.8
N2 C13 C12 . . 123.8(3)
N2 C13 H13 . . 118.1
C12 C13 H13 . . 118.1
O3 N3 O4 . . 118.8(4)
O3 N3 O2 . . 121.8(4)
O4 N3 O2 . . 119.5(3)

loop_
_geom_bond_atom_site_label_1
_geom_bond_atom_site_label_2
_geom_bond_site_symmetry_2
_geom_bond_distance
Cd1 O1 2 2.2811(19)
Cd1 O1 . 2.2811(19)
Cd1 O2W . 2.290(3)
Cd1 O1W . 2.318(4)
Cd1 N2 2 2.325(2)
Cd1 N2 . 2.325(2)
O1W H1WA . 0.843(10)
O2W H2WA . 0.845(10)
O1 C7 . 1.247(3)
O2 N3 . 1.245(4)
O3 N3 . 1.193(4)
O4 N3 . 1.220(4)
N1 C7 . 1.317(4)
N1 C8 . 1.464(4)
N1 H1 . 0.8600
N2 C13 . 1.335(4)
N2 C9 . 1.343(4)
C1 C6 . 1.377(4)
C1 C2 . 1.379(4)
C1 H1A . 0.9300
C2 C3 . 1.378(5)
C2 H2 . 0.9300
C3 C4 . 1.364(5)
C3 H3 . 0.9300
C4 C5 . 1.372(4)
C4 H4 . 0.9300
C5 C6 . 1.400(4)
C5 H5 . 0.9300
C6 C7 . 1.491(4)
C8 C9 . 1.503(4)
C8 H8A . 0.9700
C8 H8B . 0.9700
C9 C10 . 1.387(4)
C10 C11 . 1.374(5)
C10 H10 . 0.9300
C11 C12 . 1.364(5)
C11 H11 . 0.9300
C12 C13 . 1.378(4)
C12 H12 . 0.9300
C13 H13 . 0.9300

loop_
_geom_hbond_atom_site_label_D
_geom_hbond_atom_site_label_H
_geom_hbond_atom_site_label_A
_geom_hbond_site_symmetry_A
_geom_hbond_distance_DH
_geom_hbond_distance_HA
_geom_hbond_distance_DA
_geom_hbond_angle_DHA
O1W H1WA O2 3_455 0.843(10) 1.96(2) 2.783(4) 164(8)
O2W H2WA O2 3_445 0.845(10) 2.23(5) 2.974(4) 146(8)
O2W H2WA O4 3_445 0.845(10) 2.25(4) 3.037(4) 156(8)
N1 H1 O3 . 0.86 2.38 3.062(4) 136
N1 H1 O4 . 0.86 2.31 3.089(4) 151
